data_7229083
loop_
_publ_author_name
'Terron, Angel'
'Tomas, Lloren\,c'
'Bauza, Antonio'
'garcia-raso, Angel'
'Fiol, Juan J.'
'Molins, Elies'
'Frontera, Antonio'

_publ_section_title
;
 The First X-Ray Structure of a Silver--Nucleotide Complex: Interaction of
 Ion Ag(I) with Cytidine-5&#x2019;-Monophosphate
;
_journal_name_full CrystEngComm
_journal_paper_doi 10.1039/C7CE01400G
_journal_year 2017
_chemical_absolute_configuration ad
_chemical_formula_moiety 'C9 H13 Ag N3 O8 P, H2 O'
_chemical_formula_sum 'C9 H15 Ag N3 O9 P'
_chemical_formula_weight 448.08
_space_group_IT_number 19
_symmetry_cell_setting orthorhombic
_symmetry_Int_Tables_number 19
_symmetry_space_group_name_Hall 'P 2ac 2ab'
_symmetry_space_group_name_H-M 'P 21 21 21'
_atom_sites_solution_hydrogens difmap
_atom_sites_solution_primary 'direct - structure invariant direct methods'
_atom_sites_solution_secondary 'direct - structure invariant direct methods'
_audit_conform_dict_location ftp://ftp.iucr.org/pub/cif_core.dic
_audit_conform_dict_name cif_core.dic
_audit_conform_dict_version 2.4.3
_audit_creation_date 2016-05-09T19:25:26-00:00
_audit_creation_method 'WinGX routine CIF_UPDATE'
_audit_update_record
;
2017-09-05 deposited with the CCDC.
2017-09-05 downloaded from the CCDC.
;
_cell_angle_alpha 90
_cell_angle_beta 90
_cell_angle_gamma 90
_cell_formula_units_Z 4
_cell_length_a 4.8225(14)
_cell_length_b 15.9142(19)
_cell_length_c 18.336(3)
_cell_measurement_reflns_used 25
_cell_measurement_temperature 294(2)
_cell_measurement_theta_max 11.72
_cell_measurement_theta_min 4.45
_cell_measurement_wavelength 0.71073
_cell_volume 1407.2(5)
_computing_cell_refinement 'CAD4 Express (Enraf Nonius, 1994)'
_computing_data_collection 'CAD4 Express (Enraf Nonius, 1994)'
_computing_data_reduction 'XCAD4 (Harms & Wocadlo, 1995)'
_computing_molecular_graphics 'Ortep for Windows (Farrugia, 2012)'
_computing_publication_material 'WinGX publication routines (Farrugia, 2012)'
_computing_structure_refinement 'SHELXL-2014/7 (Sheldrick, 2014)'
_computing_structure_solution 'SIR-2014 (Burla et al., 2014)'
_diffrn_ambient_temperature 294(2)
_diffrn_detector 'scintillation LiI'
_diffrn_measured_fraction_theta_full 0.998
_diffrn_measured_fraction_theta_max 0.997
_diffrn_measurement_device '\k-geometry diffractometer'
_diffrn_measurement_device_type 'Enraf Nonius CAD4'
_diffrn_measurement_method 'non-profiled \w scans'
_diffrn_orient_matrix_UB_11 -0.043807
_diffrn_orient_matrix_UB_12 -0.058156
_diffrn_orient_matrix_UB_13 0.040485
_diffrn_orient_matrix_UB_21 -0.033735
_diffrn_orient_matrix_UB_22 0.070308
_diffrn_orient_matrix_UB_23 0.034842
_diffrn_orient_matrix_UB_31 -0.077118
_diffrn_orient_matrix_UB_32 0.002114
_diffrn_orient_matrix_UB_33 -0.038334
_diffrn_radiation_monochromator graphite
_diffrn_radiation_probe x-ray
_diffrn_radiation_type MoK\a
_diffrn_radiation_wavelength 0.71073
_diffrn_reflns_av_R_equivalents 0.0411
_diffrn_reflns_av_unetI/netI 0.0327
_diffrn_reflns_Laue_measured_fraction_full 0.998
_diffrn_reflns_Laue_measured_fraction_max 0.997
_diffrn_reflns_limit_h_max 5
_diffrn_reflns_limit_h_min -5
_diffrn_reflns_limit_k_max 18
_diffrn_reflns_limit_k_min 0
_diffrn_reflns_limit_l_max 21
_diffrn_reflns_limit_l_min 0
_diffrn_reflns_number 2634
_diffrn_reflns_point_group_measured_fraction_full 0.996
_diffrn_reflns_point_group_measured_fraction_max 0.996
_diffrn_reflns_theta_full 25.003
_diffrn_reflns_theta_max 25.003
_diffrn_reflns_theta_min 1.694
_diffrn_source 'Enraf Nonius FR590'
_diffrn_standards_decay_% 0
_diffrn_standards_interval_time 60
_diffrn_standards_number 1
_exptl_absorpt_coefficient_mu 1.602
_exptl_absorpt_correction_type none
_exptl_crystal_colour colourless
_exptl_crystal_density_diffrn 2.115
_exptl_crystal_density_method 'not measured'
_exptl_crystal_description plate
_exptl_crystal_F_000 896
_exptl_crystal_size_max 0.039
_exptl_crystal_size_mid 0.021
_exptl_crystal_size_min 0.009
_refine_diff_density_max 0.643
_refine_diff_density_min -0.48
_refine_diff_density_rms 0.093
_refine_ls_abs_structure_details
;
 Flack x determined using 857 quotients [(I+)-(I-)]/[(I+)+(I-)]
 (Parsons, Flack and Wagner, Acta Cryst. B69 (2013) 249-259).
;
_refine_ls_abs_structure_Flack 0.00(3)
_refine_ls_extinction_method none
_refine_ls_goodness_of_fit_ref 1.113
_refine_ls_hydrogen_treatment refall
_refine_ls_matrix_type full
_refine_ls_number_constraints 0
_refine_ls_number_parameters 268
_refine_ls_number_reflns 2475
_refine_ls_number_restraints 0
_refine_ls_restrained_S_all 1.113
_refine_ls_R_factor_all 0.0418
_refine_ls_R_factor_gt 0.0338
_refine_ls_shift/su_max 0.033
_refine_ls_shift/su_mean 0.003
_refine_ls_structure_factor_coef Fsqd
_refine_ls_weighting_details 'w=1/[\s^2^(Fo^2^)+(0.0471P)^2^+0.6548P] where P=(Fo^2^+2Fc^2^)/3'
_refine_ls_weighting_scheme calc
_refine_ls_wR_factor_gt 0.0812
_refine_ls_wR_factor_ref 0.0851
_reflns_Friedel_coverage 0.673
_reflns_Friedel_fraction_full 0.994
_reflns_Friedel_fraction_max 0.993
_reflns_number_gt 2241
_reflns_number_total 2475
_reflns_threshold_expression 'I > 2\s(I)'
_cod_data_source_file c7ce01400g2.cif
_cod_data_source_block shelx
_cod_database_code 7229083

loop_
_symmetry_equiv_pos_as_xyz
'x, y, z'
'-x+1/2, -y, z+1/2'
'x+1/2, -y+1/2, -z'
'-x, y+1/2, -z+1/2'

loop_
_atom_site_label
_atom_site_type_symbol
_atom_site_fract_x
_atom_site_fract_y
_atom_site_fract_z
_atom_site_U_iso_or_equiv
_atom_site_adp_type
_atom_site_occupancy
_atom_site_site_symmetry_order
_atom_site_calc_flag
Ag1 Ag 1.39021(14) 0.69767(4) 0.98290(3) 0.0436(2) Uani 1 1 d
O2 O 0.6825(12) 0.2889(3) 0.6075(3) 0.0415(13) Uani 1 1 d
O1' O 0.4460(10) 0.4098(3) 0.7875(3) 0.0346(12) Uani 1 1 d
O2' O 0.4604(12) 0.2193(4) 0.7920(3) 0.0445(15) Uani 1 1 d
O3' O 0.8237(13) 0.2644(4) 0.9024(3) 0.0398(13) Uani 1 1 d
O5' O 0.8444(10) 0.4974(3) 0.8747(3) 0.0355(12) Uani 1 1 d
N1 N 0.7478(14) 0.3959(4) 0.6847(3) 0.0321(13) Uani 1 1 d
N3 N 1.0192(12) 0.3841(4) 0.5773(3) 0.0316(13) Uani 1 1 d
N4 N 1.3499(17) 0.4845(5) 0.5530(4) 0.0406(17) Uani 1 1 d
C2 C 0.8147(14) 0.3539(4) 0.6206(4) 0.0305(17) Uani 1 1 d
C4 C 1.1406(16) 0.4574(4) 0.5942(4) 0.0352(16) Uani 1 1 d
C5 C 1.0498(18) 0.5051(5) 0.6551(5) 0.041(2) Uani 1 1 d
C6 C 0.8629(19) 0.4710(5) 0.6996(4) 0.0394(18) Uani 1 1 d
C1' C 0.5387(15) 0.3529(5) 0.7334(4) 0.0313(16) Uani 1 1 d
C2' C 0.6665(16) 0.2780(4) 0.7737(4) 0.0323(16) Uani 1 1 d
C3' C 0.7658(15) 0.3195(4) 0.8437(4) 0.0292(15) Uani 1 1 d
C4' C 0.5343(13) 0.3821(5) 0.8584(4) 0.0280(15) Uani 1 1 d
C5' C 0.6015(17) 0.4573(4) 0.9042(4) 0.0320(15) Uani 1 1 d
P1 P 0.8619(4) 0.59864(11) 0.87127(10) 0.0283(4) Uani 1 1 d
O1P O 0.9386(13) 0.6294(4) 0.9442(3) 0.0473(15) Uani 1 1 d
O2P O 0.5995(12) 0.6311(4) 0.8394(4) 0.0509(15) Uani 1 1 d
O3P O 1.0910(12) 0.6113(3) 0.8130(3) 0.0353(11) Uani 1 1 d
O1W O 0.873(2) 0.3345(5) 1.0516(5) 0.0654(19) Uani 1 1 d
H5 H 1.13(2) 0.547(6) 0.664(5) 0.05(3) Uiso 1 1 d
H6 H 0.820(16) 0.502(5) 0.738(5) 0.04(2) Uiso 1 1 d
H41 H 1.38(2) 0.460(5) 0.525(5) 0.03(3) Uiso 1 1 d
H42 H 1.408(19) 0.531(5) 0.564(4) 0.04(2) Uiso 1 1 d
H1' H 0.381(15) 0.343(4) 0.704(3) 0.015(14) Uiso 1 1 d
H2' H 0.803(15) 0.255(4) 0.747(3) 0.013(16) Uiso 1 1 d
H3' H 0.924(13) 0.358(4) 0.838(3) 0.005(14) Uiso 1 1 d
H4' H 0.405(15) 0.355(4) 0.884(3) 0.016(15) Uiso 1 1 d
H21' H 0.435(13) 0.191(4) 0.760(4) 0.012(17) Uiso 1 1 d
H31' H 0.71(2) 0.239(6) 0.915(6) 0.05(3) Uiso 1 1 d
H51' H 0.608(19) 0.440(5) 0.951(4) 0.04(2) Uiso 1 1 d
H52' H 0.428(15) 0.500(4) 0.903(4) 0.022(17) Uiso 1 1 d
H3P H 1.242(17) 0.616(5) 0.833(4) 0.03(2) Uiso 1 1 d
H1W H 0.85(4) 0.317(9) 1.012(9) 0.13(7) Uiso 1 1 d
H2W H 0.77(2) 0.327(7) 1.086(7) 0.08(4) Uiso 1 1 d

loop_
_atom_site_aniso_label
_atom_site_aniso_U_11
_atom_site_aniso_U_22
_atom_site_aniso_U_33
_atom_site_aniso_U_23
_atom_site_aniso_U_13
_atom_site_aniso_U_12
Ag1 0.0500(3) 0.0431(3) 0.0376(3) 0.0124(3) -0.0100(3) -0.0013(3)
O2 0.057(3) 0.036(3) 0.031(3) -0.008(2) 0.003(2) -0.009(3)
O1' 0.031(3) 0.046(3) 0.027(2) -0.001(2) -0.002(2) 0.010(2)
O2' 0.051(4) 0.045(3) 0.037(3) -0.009(3) 0.001(3) -0.018(3)
O3' 0.043(4) 0.037(3) 0.039(3) 0.010(2) -0.005(3) 0.000(3)
O5' 0.029(3) 0.031(2) 0.046(3) -0.002(2) 0.004(2) -0.001(2)
N1 0.036(3) 0.036(3) 0.024(3) -0.002(3) 0.000(3) -0.001(3)
N3 0.034(3) 0.032(3) 0.029(3) -0.001(3) -0.002(3) 0.003(3)
N4 0.045(4) 0.042(4) 0.035(4) -0.006(3) 0.004(3) -0.003(4)
C2 0.035(4) 0.028(4) 0.029(4) 0.000(3) -0.003(3) 0.003(3)
C4 0.035(4) 0.040(4) 0.031(4) 0.007(3) -0.008(4) 0.001(4)
C5 0.049(5) 0.031(4) 0.042(4) -0.005(4) -0.004(4) -0.007(4)
C6 0.051(5) 0.043(4) 0.024(3) -0.007(3) 0.000(4) -0.005(4)
C1' 0.029(4) 0.037(4) 0.028(4) -0.003(3) -0.005(3) 0.000(3)
C2' 0.032(4) 0.031(4) 0.035(4) -0.004(3) 0.008(3) 0.001(3)
C3' 0.024(3) 0.034(4) 0.029(3) 0.002(3) 0.002(3) -0.006(3)
C4' 0.019(3) 0.039(4) 0.026(3) 0.003(3) 0.003(3) -0.007(3)
C5' 0.032(4) 0.035(4) 0.029(4) 0.004(3) 0.005(3) -0.001(4)
P1 0.0208(8) 0.0290(9) 0.0351(9) 0.0004(7) -0.0013(8) -0.0002(8)
O1P 0.052(4) 0.047(3) 0.043(3) -0.010(3) 0.007(3) -0.014(3)
O2P 0.026(3) 0.048(3) 0.079(4) 0.017(3) -0.005(3) -0.002(3)
O3P 0.027(3) 0.045(3) 0.034(3) -0.001(2) -0.002(3) -0.004(3)
O1W 0.074(5) 0.063(4) 0.059(5) 0.012(4) -0.005(5) 0.006(4)

loop_
_atom_type_symbol
_atom_type_description
_atom_type_scat_dispersion_real
_atom_type_scat_dispersion_imag
_atom_type_scat_source
C C 0.0033 0.0016 'International Tables Vol C Tables 4.2.6.8 and 6.1.1.4'
H H 0 0 'International Tables Vol C Tables 4.2.6.8 and 6.1.1.4'
N N 0.0061 0.0033 'International Tables Vol C Tables 4.2.6.8 and 6.1.1.4'
O O 0.0106 0.006 'International Tables Vol C Tables 4.2.6.8 and 6.1.1.4'
P P 0.1023 0.0942 'International Tables Vol C Tables 4.2.6.8 and 6.1.1.4'
Ag Ag -0.8971 1.1015 'International Tables Vol C Tables 4.2.6.8 and 6.1.1.4'

loop_
_geom_angle_atom_site_label_1
_geom_angle_atom_site_label_2
_geom_angle_atom_site_label_3
_geom_angle
_geom_angle_site_symmetry_1
_geom_angle_site_symmetry_3
N3 Ag1 O2 175.2(2) 2_765 4_756
N3 Ag1 O1P 97.8(2) 2_765 .
O2 Ag1 O1P 86.3(2) 4_756 .
N3 Ag1 Ag1 90.26(16) 2_765 3_567
O2 Ag1 Ag1 85.44(15) 4_756 3_567
O1P Ag1 Ag1 171.09(14) . 3_567
N3 Ag1 Ag1 108.81(16) 2_765 3_467
O2 Ag1 Ag1 70.58(14) 4_756 3_467
O1P Ag1 Ag1 66.77(13) . 3_467
Ag1 Ag1 Ag1 107.14(4) 3_567 3_467
C2 O2 Ag1 140.2(5) . 4_746
C1' O1' C4' 110.1(5) . .
C2' O2' H21' 109(5) . .
C3' O3' H31' 116(8) . .
C5' O5' P1 120.0(4) . .
C6 N1 C2 120.2(6) . .
C6 N1 C1' 123.8(6) . .
C2 N1 C1' 115.9(6) . .
C4 N3 C2 119.5(6) . .
C4 N3 Ag1 127.4(5) . 2_764
C2 N3 Ag1 113.2(5) . 2_764
C4 N4 H41 115(8) . .
C4 N4 H42 115(6) . .
H41 N4 H42 130(10) . .
O2 C2 N3 123.9(7) . .
O2 C2 N1 116.5(6) . .
N3 C2 N1 119.6(6) . .
N4 C4 N3 118.7(7) . .
N4 C4 C5 120.5(7) . .
N3 C4 C5 120.8(7) . .
C6 C5 C4 118.2(8) . .
C6 C5 H5 123(7) . .
C4 C5 H5 118(7) . .
C5 C6 N1 121.1(7) . .
C5 C6 H6 115(5) . .
N1 C6 H6 124(5) . .
O1' C1' N1 109.6(6) . .
O1' C1' C2' 106.7(5) . .
N1 C1' C2' 111.7(6) . .
O1' C1' H1' 104(4) . .
N1 C1' H1' 106(4) . .
C2' C1' H1' 118(4) . .
O2' C2' C3' 108.1(6) . .
O2' C2' C1' 110.3(6) . .
C3' C2' C1' 101.3(6) . .
O2' C2' H2' 112(4) . .
C3' C2' H2' 114(4) . .
C1' C2' H2' 111(4) . .
O3' C3' C4' 114.5(6) . .
O3' C3' C2' 115.7(6) . .
C4' C3' C2' 101.7(6) . .
O3' C3' H3' 108(3) . .
C4' C3' H3' 101(3) . .
C2' C3' H3' 115(3) . .
O1' C4' C5' 109.0(6) . .
O1' C4' C3' 104.9(5) . .
C5' C4' C3' 117.7(6) . .
O1' C4' H4' 114(4) . .
C5' C4' H4' 105(4) . .
C3' C4' H4' 107(4) . .
O5' C5' C4' 108.6(6) . .
O5' C5' H51' 118(6) . .
C4' C5' H51' 107(5) . .
O5' C5' H52' 110(3) . .
C4' C5' H52' 109(4) . .
H51' C5' H52' 104(7) . .
O1P P1 O2P 117.1(4) . .
O1P P1 O3P 113.9(3) . .
O2P P1 O3P 106.9(3) . .
O1P P1 O5' 108.1(3) . .
O2P P1 O5' 108.5(3) . .
O3P P1 O5' 101.2(3) . .
P1 O1P Ag1 127.8(3) . .
P1 O3P H3P 110(6) . .
H1W O1W H2W 125(10) . .

loop_
_geom_bond_atom_site_label_1
_geom_bond_atom_site_label_2
_geom_bond_distance
_geom_bond_site_symmetry_2
Ag1 N3 2.210(6) 2_765
Ag1 O2 2.231(5) 4_756
Ag1 O1P 2.535(6) .
Ag1 Ag1 2.9970(9) 3_567
Ag1 Ag1 2.9970(9) 3_467
O2 C2 1.238(8) .
O2 Ag1 2.231(5) 4_746
O1' C1' 1.415(8) .
O1' C4' 1.438(8) .
O2' C2' 1.404(9) .
O2' H21' 0.74(7) .
O3' C3' 1.417(9) .
O3' H31' 0.71(10) .
O5' C5' 1.440(9) .
O5' P1 1.614(5) .
N1 C6 1.346(10) .
N1 C2 1.390(9) .
N1 C1' 1.511(9) .
N3 C4 1.341(9) .
N3 C2 1.355(9) .
N3 Ag1 2.210(6) 2_764
N4 C4 1.332(11) .
N4 H41 0.66(8) .
N4 H42 0.82(9) .
C4 C5 1.419(11) .
C5 C6 1.332(12) .
C5 H5 0.77(9) .
C6 H6 0.88(8) .
C1' C2' 1.532(10) .
C1' H1' 0.94(7) .
C2' C3' 1.521(10) .
C2' H2' 0.90(7) .
C3' C4' 1.520(10) .
C3' H3' 0.98(6) .
C4' C5' 1.497(10) .
C4' H4' 0.89(7) .
C5' H51' 0.90(8) .
C5' H52' 1.08(7) .
P1 O1P 1.472(6) .
P1 O2P 1.486(6) .
P1 O3P 1.550(6) .
O3P H3P 0.82(8) .
O1W H1W 0.79(16) .
O1W H2W 0.82(12) .

loop_
_geom_hbond_atom_site_label_D
_geom_hbond_atom_site_label_H
_geom_hbond_atom_site_label_A
_geom_hbond_distance_DH
_geom_hbond_distance_HA
_geom_hbond_distance_DA
_geom_hbond_angle_DHA
_geom_hbond_site_symmetry_A
C6 H6 O5' 0.88(8) 2.51(8) 3.238(9) 141(7) .
C6 H6 O3P 0.88(8) 2.58(8) 3.242(9) 133(7) .
N4 H41 O1P 0.66(8) 2.23(9) 2.881(10) 169(11) 2_764
N4 H42 O1W 0.82(9) 2.39(9) 3.176(12) 160(8) 2_764
C2' H2' O3P 0.90(7) 2.59(6) 3.306(9) 137(5) 4_746
C3' H3' O5' 0.98(6) 2.36(6) 2.912(8) 115(4) .
O2' H21' O2P 0.74(7) 2.07(7) 2.804(9) 169(7) 4_646
O3' H31' O1W 0.71(10) 2.10(11) 2.815(11) 179(12) 3_457
O3P H3P O2P 0.82(8) 1.75(8) 2.520(8) 157(8) 1_655
O1W H1W O3' 0.79(16) 2.17(16) 2.962(11) 175(18) .
O1W H2W O3' 0.82(12) 2.60(12) 3.194(11) 131(10) 3_457

loop_
_geom_torsion_atom_site_label_1
_geom_torsion_atom_site_label_2
_geom_torsion_atom_site_label_3
_geom_torsion_atom_site_label_4
_geom_torsion
_geom_torsion_site_symmetry_1
Ag1 O2 C2 N3 -12.6(12) 4_746
Ag1 O2 C2 N1 168.7(5) 4_746
C4 N3 C2 O2 176.6(7) .
Ag1 N3 C2 O2 -2.8(9) 2_764
C4 N3 C2 N1 -4.8(10) .
Ag1 N3 C2 N1 175.8(5) 2_764
C6 N1 C2 O2 -173.8(7) .
C1' N1 C2 O2 4.9(9) .
C6 N1 C2 N3 7.5(10) .
C1' N1 C2 N3 -173.8(6) .
C2 N3 C4 N4 177.0(7) .
Ag1 N3 C4 N4 -3.7(10) 2_764
C2 N3 C4 C5 -2.5(10) .
Ag1 N3 C4 C5 176.8(5) 2_764
N4 C4 C5 C6 -172.1(8) .
N3 C4 C5 C6 7.4(12) .
C4 C5 C6 N1 -4.7(13) .
C2 N1 C6 C5 -2.5(12) .
C1' N1 C6 C5 178.9(8) .
C4' O1' C1' N1 -114.1(6) .
C4' O1' C1' C2' 7.0(7) .
C6 N1 C1' O1' 11.3(10) .
C2 N1 C1' O1' -167.4(6) .
C6 N1 C1' C2' -106.7(8) .
C2 N1 C1' C2' 74.7(8) .
O1' C1' C2' O2' 85.8(7) .
N1 C1' C2' O2' -154.5(6) .
O1' C1' C2' C3' -28.5(7) .
N1 C1' C2' C3' 91.3(7) .
O2' C2' C3' O3' 46.6(8) .
C1' C2' C3' O3' 162.6(6) .
O2' C2' C3' C4' -78.2(7) .
C1' C2' C3' C4' 37.8(7) .
C1' O1' C4' C5' 144.6(6) .
C1' O1' C4' C3' 17.7(7) .
O3' C3' C4' O1' -160.6(6) .
C2' C3' C4' O1' -34.9(7) .
O3' C3' C4' C5' 78.1(8) .
C2' C3' C4' C5' -156.3(6) .
P1 O5' C5' C4' 139.9(5) .
O1' C4' C5' O5' -67.7(7) .
C3' C4' C5' O5' 51.5(8) .
C5' O5' P1 O1P 79.9(6) .
C5' O5' P1 O2P -48.1(6) .
C5' O5' P1 O3P -160.3(5) .
O2P P1 O1P Ag1 -126.0(4) .
O3P P1 O1P Ag1 -0.3(5) .
O5' P1 O1P Ag1 111.2(4) .
